data_7712981
loop_
_publ_author_name
'Cui, Hui-Hui'
'Xu, Hong-Juan'
'Zhang, Tengkun'
'Luo, Shuchang'
'Tong, Wei'
'Wang, Miao'
'Wang, Jin'
'Chen, Lei'
'Tang, Yanfeng'

_publ_section_title
;
 Magnetic properties in two coordination isomeric cobalt(II) single-ion
 magnets
;
_journal_name_full 'Dalton Transactions'
_journal_paper_doi 10.1039/D3DT01105D
_journal_year 2023
_chemical_formula_moiety 'C16 H12 Co N6 O6'
_chemical_formula_sum 'C16 H12 Co N6 O6'
_chemical_formula_weight 443.25
_space_group_crystal_system monoclinic
_space_group_IT_number 14
_space_group_name_Hall '-P 2ybc'
_space_group_name_H-M_alt 'P 1 21/c 1'
_atom_sites_solution_hydrogens geom
_audit_creation_method SHELXL-2014/7
_audit_update_record
;
2022-12-13 deposited with the CCDC.	2023-05-08 downloaded from the CCDC.
;
_cell_angle_alpha 90
_cell_angle_beta 119.08
_cell_angle_gamma 90
_cell_formula_units_Z 4
_cell_length_a 14.509(3)
_cell_length_b 9.1423(18)
_cell_length_c 14.924(3)
_cell_measurement_reflns_used 5766
_cell_measurement_temperature 155(2)
_cell_measurement_theta_max 25.17
_cell_measurement_theta_min 2.72
_cell_volume 1730.1(6)
_computing_structure_refinement 'SHELXL-2014/7 (Sheldrick, 2014)'
_diffrn_ambient_temperature 155(2)
_diffrn_measured_fraction_theta_full 0.985
_diffrn_measured_fraction_theta_max 0.984
_diffrn_radiation_type MoK\a
_diffrn_radiation_wavelength 0.71073
_diffrn_reflns_av_R_equivalents 0.0374
_diffrn_reflns_av_unetI/netI 0.0335
_diffrn_reflns_Laue_measured_fraction_full 0.985
_diffrn_reflns_Laue_measured_fraction_max 0.984
_diffrn_reflns_limit_h_max 17
_diffrn_reflns_limit_h_min -16
_diffrn_reflns_limit_k_max 10
_diffrn_reflns_limit_k_min -10
_diffrn_reflns_limit_l_max 17
_diffrn_reflns_limit_l_min -17
_diffrn_reflns_number 12477
_diffrn_reflns_point_group_measured_fraction_full 0.985
_diffrn_reflns_point_group_measured_fraction_max 0.984
_diffrn_reflns_theta_full 25.242
_diffrn_reflns_theta_max 25.265
_diffrn_reflns_theta_min 1.606
_exptl_absorpt_coefficient_mu 1.044
_exptl_absorpt_correction_T_max 0.7452
_exptl_absorpt_correction_T_min 0.5488
_exptl_absorpt_correction_type multi-scan
_exptl_absorpt_process_details 'SADABS (Bruker, 2014)'
_exptl_crystal_density_diffrn 1.702
_exptl_crystal_description block
_exptl_crystal_F_000 900
_exptl_crystal_size_max 0.280
_exptl_crystal_size_mid 0.210
_exptl_crystal_size_min 0.190
_refine_diff_density_max 0.299
_refine_diff_density_min -0.419
_refine_diff_density_rms 0.083
_refine_ls_extinction_method none
_refine_ls_goodness_of_fit_ref 1.049
_refine_ls_hydrogen_treatment constr
_refine_ls_matrix_type full
_refine_ls_number_parameters 262
_refine_ls_number_reflns 3078
_refine_ls_number_restraints 3
_refine_ls_restrained_S_all 1.057
_refine_ls_R_factor_all 0.0307
_refine_ls_R_factor_gt 0.0249
_refine_ls_shift/su_max 0.001
_refine_ls_shift/su_mean 0.000
_refine_ls_structure_factor_coef Fsqd
_refine_ls_weighting_details 'w=1/[\s^2^(Fo^2^)+(0.0319P)^2^+0.7523P] where P=(Fo^2^+2Fc^2^)/3'
_refine_ls_weighting_scheme calc
_refine_ls_wR_factor_gt 0.0650
_refine_ls_wR_factor_ref 0.0679
_reflns_Friedel_coverage 0.000
_reflns_number_gt 2783
_reflns_number_total 3078
_reflns_threshold_expression 'I > 2\s(I)'
_cod_data_source_file d3dt01105d2.cif
_cod_data_source_block 1
_cod_original_cell_volume 1729.9(6)
_cod_original_sg_symbol_H-M 'P 21/c'
_cod_database_code 7712981
_shelx_shelxl_version_number 2014/7
_shelx_space_group_comment
;
The symmetry employed for this shelxl refinement is uniquely defined
by the following loop, which should always be used as a source of
symmetry information in preference to the above space-group names.
They are only intended as comments.
;
_shelx_estimated_absorpt_t_min 0.759
_shelx_estimated_absorpt_t_max 0.826

loop_
_space_group_symop_operation_xyz
'x, y, z'
'-x, y+1/2, -z+1/2'
'-x, -y, -z'
'x, -y-1/2, z-1/2'

loop_
_atom_site_label
_atom_site_type_symbol
_atom_site_fract_x
_atom_site_fract_y
_atom_site_fract_z
_atom_site_U_iso_or_equiv
_atom_site_adp_type
_atom_site_occupancy
_atom_site_site_symmetry_order
_atom_site_calc_flag
_atom_site_refinement_flags_posn
_atom_site_refinement_flags_adp
_atom_site_refinement_flags_occupancy
_atom_site_disorder_assembly
_atom_site_disorder_group
C1 C 0.63392(13) 0.68447(19) 0.81399(13) 0.0200(4) Uani 1 1 d . . . . .
H1 H 0.5655 0.7089 0.7604 0.024 Uiso 1 1 calc R U . . .
C2 C 0.64612(14) 0.55891(19) 0.87338(14) 0.0212(4) Uani 1 1 d . . . . .
H2 H 0.5869 0.4991 0.8587 0.025 Uiso 1 1 calc R U . . .
C3 C 0.74355(14) 0.52317(19) 0.95234(14) 0.0202(4) Uani 1 1 d . . . . .
H3 H 0.7525 0.4382 0.9924 0.024 Uiso 1 1 calc R U . . .
C4 C 0.83078(13) 0.61432(18) 0.97366(12) 0.0167(4) Uani 1 1 d . . . . .
C5 C 0.81093(13) 0.73422(18) 0.90844(12) 0.0166(4) Uani 1 1 d . . . . .
C6 C 0.98400(14) 0.80594(19) 0.98764(13) 0.0210(4) Uani 1 1 d . . . . .
H6 H 1.0379 0.8694 0.9921 0.025 Uiso 1 1 calc R U . . .
C7 C 1.01162(14) 0.69252(19) 1.05967(13) 0.0206(4) Uani 1 1 d . . . . .
H7 H 1.0825 0.6827 1.1130 0.025 Uiso 1 1 calc R U . . .
C8 C 0.93669(13) 0.59650(19) 1.05308(13) 0.0192(4) Uani 1 1 d . . . . .
H8 H 0.9550 0.5187 1.1009 0.023 Uiso 1 1 calc R U . . .
C9 C 0.84355(13) 0.70127(19) 0.69080(13) 0.0193(4) Uani 1 1 d . . . . .
H9 H 0.9103 0.7307 0.7451 0.023 Uiso 1 1 calc R U . . .
C10 C 0.83785(14) 0.57065(19) 0.63957(14) 0.0211(4) Uani 1 1 d . . . . .
H10 H 0.8989 0.5118 0.6605 0.025 Uiso 1 1 calc R U . . .
C11 C 0.74337(14) 0.52871(19) 0.55904(14) 0.0200(4) Uani 1 1 d . . . . .
H11 H 0.7376 0.4393 0.5242 0.024 Uiso 1 1 calc R U . . .
C12 C 0.65428(13) 0.62021(18) 0.52816(12) 0.0163(4) Uani 1 1 d . . . . .
C13 C 0.66559(12) 0.74734(18) 0.58608(12) 0.0156(3) Uani 1 1 d . . . . .
C14 C 0.49213(13) 0.80833(18) 0.48724(13) 0.0198(4) Uani 1 1 d . . . . .
H14 H 0.4347 0.8718 0.4729 0.024 Uiso 1 1 calc R U . . .
C15 C 0.47286(13) 0.68708(19) 0.42224(13) 0.0201(4) Uani 1 1 d . . . . .
H15 H 0.4050 0.6717 0.3649 0.024 Uiso 1 1 calc R U . . .
C16 C 0.55327(14) 0.59225(19) 0.44298(13) 0.0192(4) Uani 1 1 d . . . . .
H16 H 0.5419 0.5086 0.4011 0.023 Uiso 1 1 calc R U . . .
Co1 Co 0.76562(2) 0.95094(2) 0.76958(2) 0.01574(10) Uani 1 1 d . U . . .
N1 N 0.71395(11) 0.76932(15) 0.83010(11) 0.0184(3) Uani 1 1 d . . . . .
N2 N 0.88616(11) 0.82824(15) 0.91382(11) 0.0191(3) Uani 1 1 d . . . . .
N3 N 0.76087(11) 0.78652(15) 0.66780(10) 0.0165(3) Uani 1 1 d . . . . .
N4 N 0.58450(11) 0.83974(15) 0.56676(11) 0.0187(3) Uani 1 1 d . . . . .
N5 N 0.66899(11) 1.13303(15) 0.82559(11) 0.0179(3) Uani 1 1 d . U . . .
N6 N 0.85322(11) 1.13005(15) 0.69650(11) 0.0185(3) Uani 1 1 d . . . . .
O1 O 0.61863(9) 1.05026(12) 0.74895(9) 0.0194(3) Uani 1 1 d . U . . .
O2 O 0.76974(9) 1.12265(13) 0.87000(9) 0.0202(3) Uani 1 1 d . U . . .
O3 O 0.62505(10) 1.21601(13) 0.85703(10) 0.0242(3) Uani 1 1 d . . . . .
O4 O 0.90651(9) 1.03931(13) 0.76762(10) 0.0227(3) Uani 1 1 d . . . . .
O5 O 0.75477(9) 1.13142(13) 0.66438(9) 0.0220(3) Uani 1 1 d . U . . .
O6 O 0.89441(10) 1.21019(13) 0.66035(10) 0.0251(3) Uani 1 1 d . . . . .

loop_
_atom_site_aniso_label
_atom_site_aniso_U_11
_atom_site_aniso_U_22
_atom_site_aniso_U_33
_atom_site_aniso_U_23
_atom_site_aniso_U_13
_atom_site_aniso_U_12
C1 0.0157(9) 0.0224(9) 0.0196(9) -0.0034(7) 0.0066(7) 0.0020(7)
C2 0.0187(9) 0.0213(9) 0.0245(9) -0.0046(7) 0.0114(8) -0.0033(7)
C3 0.0233(10) 0.0173(9) 0.0209(9) 0.0005(7) 0.0114(8) -0.0006(7)
C4 0.0189(9) 0.0159(9) 0.0162(8) -0.0034(7) 0.0092(7) 0.0005(7)
C5 0.0176(9) 0.0165(9) 0.0161(8) -0.0030(7) 0.0085(7) 0.0015(7)
C6 0.0192(9) 0.0207(9) 0.0236(9) -0.0058(7) 0.0108(8) -0.0034(7)
C7 0.0163(9) 0.0232(9) 0.0189(9) -0.0041(7) 0.0057(7) 0.0015(7)
C8 0.0210(9) 0.0182(9) 0.0159(8) -0.0005(7) 0.0071(8) 0.0033(7)
C9 0.0153(9) 0.0227(9) 0.0193(9) 0.0026(7) 0.0079(7) 0.0009(7)
C10 0.0180(9) 0.0224(9) 0.0231(9) 0.0037(7) 0.0102(8) 0.0058(7)
C11 0.0223(10) 0.0187(9) 0.0203(9) 0.0006(7) 0.0114(8) 0.0023(7)
C12 0.0173(9) 0.0165(9) 0.0154(8) 0.0023(7) 0.0081(7) -0.0011(7)
C13 0.0146(8) 0.0167(9) 0.0152(8) 0.0035(7) 0.0069(7) -0.0008(6)
C14 0.0155(9) 0.0178(9) 0.0235(9) 0.0044(7) 0.0074(8) 0.0026(7)
C15 0.0155(9) 0.0225(9) 0.0177(8) 0.0035(7) 0.0044(7) -0.0019(7)
C16 0.0222(10) 0.0178(9) 0.0171(8) -0.0005(7) 0.0092(8) -0.0032(7)
Co1 0.01287(14) 0.01489(14) 0.01691(14) 0.00013(9) 0.00523(11) -0.00044(8)
N1 0.0182(8) 0.0170(7) 0.0185(7) -0.0011(6) 0.0079(6) 0.0024(6)
N2 0.0206(8) 0.0164(7) 0.0207(8) -0.0009(6) 0.0103(7) -0.0010(6)
N3 0.0151(7) 0.0161(7) 0.0165(7) 0.0014(6) 0.0064(6) -0.0016(6)
N4 0.0154(7) 0.0182(7) 0.0194(7) 0.0003(6) 0.0060(6) 0.0006(6)
N5 0.0183(8) 0.0144(7) 0.0201(7) 0.0036(6) 0.0085(6) 0.0006(6)
N6 0.0168(8) 0.0173(8) 0.0204(7) -0.0047(6) 0.0084(6) -0.0026(6)
O1 0.0169(6) 0.0176(6) 0.0189(6) -0.0028(5) 0.0048(5) -0.0015(5)
O2 0.0124(6) 0.0227(7) 0.0213(6) -0.0012(5) 0.0049(5) -0.0007(5)
O3 0.0229(7) 0.0208(7) 0.0295(7) -0.0029(5) 0.0133(6) 0.0034(5)
O4 0.0160(6) 0.0230(7) 0.0221(7) 0.0048(5) 0.0037(6) -0.0002(5)
O5 0.0140(6) 0.0236(7) 0.0273(7) 0.0030(5) 0.0091(5) 0.0012(5)
O6 0.0250(7) 0.0225(7) 0.0315(7) 0.0022(6) 0.0165(6) -0.0046(5)

loop_
_atom_type_symbol
_atom_type_description
_atom_type_scat_dispersion_real
_atom_type_scat_dispersion_imag
_atom_type_scat_source
C C 0.0033 0.0016 'International Tables Vol C Tables 4.2.6.8 and 6.1.1.4'
H H 0.0000 0.0000 'International Tables Vol C Tables 4.2.6.8 and 6.1.1.4'
N N 0.0061 0.0033 'International Tables Vol C Tables 4.2.6.8 and 6.1.1.4'
O O 0.0106 0.0060 'International Tables Vol C Tables 4.2.6.8 and 6.1.1.4'
Co Co 0.3494 0.9721 'International Tables Vol C Tables 4.2.6.8 and 6.1.1.4'

loop_
_geom_angle_atom_site_label_1
_geom_angle_atom_site_label_2
_geom_angle_atom_site_label_3
_geom_angle
_geom_angle_site_symmetry_1
_geom_angle_site_symmetry_3
_geom_angle_publ_flag
N1 C1 C2 122.35(16) . . ?
N1 C1 H1 118.8 . . ?
C2 C1 H1 118.8 . . ?
C3 C2 C1 119.86(16) . . ?
C3 C2 H2 120.1 . . ?
C1 C2 H2 120.1 . . ?
C2 C3 C4 119.27(16) . . ?
C2 C3 H3 120.4 . . ?
C4 C3 H3 120.4 . . ?
C5 C4 C3 116.44(16) . . ?
C5 C4 C8 116.30(16) . . ?
C3 C4 C8 127.26(16) . . ?
N1 C5 N2 111.51(15) . . ?
N1 C5 C4 124.03(16) . . ?
N2 C5 C4 124.45(15) . . ?
N2 C6 C7 122.86(16) . . ?
N2 C6 H6 118.6 . . ?
C7 C6 H6 118.6 . . ?
C8 C7 C6 119.96(16) . . ?
C8 C7 H7 120.0 . . ?
C6 C7 H7 120.0 . . ?
C7 C8 C4 119.16(16) . . ?
C7 C8 H8 120.4 . . ?
C4 C8 H8 120.4 . . ?
N3 C9 C10 123.63(16) . . ?
N3 C9 H9 118.2 . . ?
C10 C9 H9 118.2 . . ?
C11 C10 C9 119.18(16) . . ?
C11 C10 H10 120.4 . . ?
C9 C10 H10 120.4 . . ?
C10 C11 C12 119.16(16) . . ?
C10 C11 H11 120.4 . . ?
C12 C11 H11 120.4 . . ?
C13 C12 C11 118.16(15) . . ?
C13 C12 C16 117.33(15) . . ?
C11 C12 C16 124.51(16) . . ?
N4 C13 N3 114.81(15) . . ?
N4 C13 C12 123.44(15) . . ?
N3 C13 C12 121.75(15) . . ?
N4 C14 C15 124.43(16) . . ?
N4 C14 H14 117.8 . . ?
C15 C14 H14 117.8 . . ?
C16 C15 C14 118.87(16) . . ?
C16 C15 H15 120.6 . . ?
C14 C15 H15 120.6 . . ?
C15 C16 C12 119.05(16) . . ?
C15 C16 H16 120.5 . . ?
C12 C16 H16 120.5 . . ?
N3 Co1 O2 178.43(5) . . ?
N3 Co1 N1 81.90(6) . . ?
O2 Co1 N1 99.51(5) . . ?
N3 Co1 O1 120.18(5) . . ?
O2 Co1 O1 59.50(4) . . ?
N1 Co1 O1 82.39(5) . . ?
N3 Co1 O4 87.58(5) . . ?
O2 Co1 O4 91.71(5) . . ?
N1 Co1 O4 141.87(5) . . ?
O1 Co1 O4 133.44(5) . . ?
N3 Co1 O5 93.09(5) . . ?
O2 Co1 O5 85.36(5) . . ?
N1 Co1 O5 158.52(5) . . ?
O1 Co1 O5 82.19(4) . . ?
O4 Co1 O5 57.97(4) . . ?
N3 Co1 N2 94.01(5) . . ?
O2 Co1 N2 87.30(5) . . ?
N1 Co1 N2 60.07(5) . . ?
O1 Co1 N2 125.26(5) . . ?
O4 Co1 N2 84.45(5) . . ?
O5 Co1 N2 141.36(5) . . ?
C1 N1 C5 118.00(15) . . ?
C1 N1 Co1 145.01(12) . . ?
C5 N1 Co1 96.60(11) . . ?
C6 N2 C5 117.20(15) . . ?
C6 N2 Co1 150.99(12) . . ?
C5 N2 Co1 91.70(10) . . ?
C9 N3 C13 117.98(15) . . ?
C9 N3 Co1 121.44(11) . . ?
C13 N3 Co1 119.37(11) . . ?
C14 N4 C13 116.82(15) . . ?
O3 N5 O1 122.58(14) . . ?
O3 N5 O2 121.61(14) . . ?
O1 N5 O2 115.80(13) . . ?
O6 N6 O5 121.98(14) . . ?
O6 N6 O4 121.98(14) . . ?
O5 N6 O4 116.03(13) . . ?
N5 O1 Co1 91.48(9) . . ?
N5 O2 Co1 93.17(9) . . ?
N6 O4 Co1 93.35(9) . . ?
N6 O5 Co1 92.61(9) . . ?

loop_
_geom_bond_atom_site_label_1
_geom_bond_atom_site_label_2
_geom_bond_distance
_geom_bond_site_symmetry_2
_geom_bond_publ_flag
C1 N1 1.318(2) . ?
C1 C2 1.408(3) . ?
C1 H1 0.9500 . ?
C2 C3 1.369(3) . ?
C2 H2 0.9500 . ?
C3 C4 1.416(2) . ?
C3 H3 0.9500 . ?
C4 C5 1.400(2) . ?
C4 C8 1.422(2) . ?
C5 N1 1.360(2) . ?
C5 N2 1.361(2) . ?
C6 N2 1.323(2) . ?
C6 C7 1.405(3) . ?
C6 H6 0.9500 . ?
C7 C8 1.363(2) . ?
C7 H7 0.9500 . ?
C8 H8 0.9500 . ?
C9 N3 1.328(2) . ?
C9 C10 1.399(3) . ?
C9 H9 0.9500 . ?
C10 C11 1.367(3) . ?
C10 H10 0.9500 . ?
C11 C12 1.416(2) . ?
C11 H11 0.9500 . ?
C12 C13 1.410(2) . ?
C12 C16 1.421(2) . ?
C13 N4 1.361(2) . ?
C13 N3 1.374(2) . ?
C14 N4 1.319(2) . ?
C14 C15 1.409(3) . ?
C14 H14 0.9500 . ?
C15 C16 1.363(2) . ?
C15 H15 0.9500 . ?
C16 H16 0.9500 . ?
Co1 N3 2.1141(14) . ?
Co1 O2 2.1510(12) . ?
Co1 N1 2.1893(15) . ?
Co1 O1 2.1975(13) . ?
Co1 O4 2.2114(13) . ?
Co1 O5 2.2297(13) . ?
Co1 N2 2.3001(15) . ?
N5 O3 1.2219(18) . ?
N5 O1 1.2657(19) . ?
N5 O2 1.2819(18) . ?
N6 O6 1.2242(18) . ?
N6 O5 1.2667(18) . ?
N6 O4 1.2707(19) . ?
